data_4341897
loop_
_publ_author_name
'Smetana, Volodymyr'
'Steinberg, Simon'
'Card, Nathan'
'Mudring, Anja-Verena'
'Miller, Gordon J.'

_publ_section_title
;
 Crystal Structure and Bonding in BaAu5Ga2 and AeAu4+xGa3-x (Ae = Ba and
 Eu): Hexagonal Diamond-Type Au Frameworks and Remarkable Cation/Anion
 Partitioning in the Ae-Au-Ga Systems.
;
_journal_issue 3
_journal_name_full 'Inorganic chemistry'
_journal_page_first 1010
_journal_page_last 1018
_journal_paper_doi 10.1021/ic502402y
_journal_volume 54
_journal_year 2015
_chemical_formula_sum 'Au4.77 Eu Ga2.23'
_chemical_formula_weight 1246.97
_chemical_name_systematic
;
 ?
;
_space_group_crystal_system hexagonal
_space_group_IT_number 189
_space_group_name_Hall 'P -6 -2'
_space_group_name_H-M_alt 'P -6 2 m'
_symmetry_space_group_name_Hall 'P -6 -2'
_symmetry_space_group_name_H-M 'P -6 2 m'
_audit_creation_method SHELXL-2014
_cell_angle_alpha 90
_cell_angle_beta 90
_cell_angle_gamma 120
_cell_formula_units_Z 3
_cell_length_a 8.5781(3)
_cell_length_b 8.5781(3)
_cell_length_c 7.1703(3)
_cell_measurement_reflns_used 1673
_cell_measurement_temperature 296(2)
_cell_measurement_theta_max 31.062
_cell_measurement_theta_min 4.7525
_cell_volume 456.93(3)
_computing_cell_refinement 'Bruker SAINT'
_computing_data_collection 'Bruker APEX2'
_computing_data_reduction 'Bruker SAINT'
_computing_molecular_graphics 'Bruker SHELXTL'
_computing_publication_material 'Bruker SHELXTL'
_computing_structure_refinement 'SHELXL-2014 (Sheldrick, 2014)'
_computing_structure_solution 'SHELXS-97 (Sheldrick 2008)'
_diffrn_ambient_temperature 296(2)
_diffrn_measured_fraction_theta_full 1.000
_diffrn_measured_fraction_theta_max 0.992
_diffrn_measurement_device_type 'Bruker APEX-II CCD'
_diffrn_measurement_method '\f and \w scans'
_diffrn_radiation_type MoK\a
_diffrn_radiation_wavelength 0.71073
_diffrn_reflns_av_R_equivalents 0.0654
_diffrn_reflns_av_unetI/netI 0.0361
_diffrn_reflns_Laue_measured_fraction_full 1.000
_diffrn_reflns_Laue_measured_fraction_max 0.992
_diffrn_reflns_limit_h_max 12
_diffrn_reflns_limit_h_min -12
_diffrn_reflns_limit_k_max 12
_diffrn_reflns_limit_k_min -12
_diffrn_reflns_limit_l_max 10
_diffrn_reflns_limit_l_min -10
_diffrn_reflns_number 7025
_diffrn_reflns_point_group_measured_fraction_full 1.000
_diffrn_reflns_point_group_measured_fraction_max 0.992
_diffrn_reflns_theta_full 25.242
_diffrn_reflns_theta_max 31.845
_diffrn_reflns_theta_min 2.742
_exptl_absorpt_coefficient_mu 134.084
_exptl_absorpt_correction_T_max 0.7463
_exptl_absorpt_correction_T_min 0.4879
_exptl_absorpt_correction_type empirical
_exptl_absorpt_process_details
;
SADABAS, R. H. Blessing, Acta Crystallogr. A 1995, 51, 33.
;
_exptl_crystal_colour silver
_exptl_crystal_density_diffrn 13.595
_exptl_crystal_description polyhedral
_exptl_crystal_F_000 1527
_exptl_crystal_size_max 0.1
_exptl_crystal_size_mid 0.1
_exptl_crystal_size_min 0.1
_refine_diff_density_max 6.525
_refine_diff_density_min -4.512
_refine_diff_density_rms 0.838
_refine_ls_abs_structure_details
;
 Refined as an inversion twin.
;
_refine_ls_abs_structure_Flack 0.38(7)
_refine_ls_extinction_coef 0.00041(14)
_refine_ls_extinction_expression Fc^*^=kFc[1+0.001xFc^2^\l^3^/sin(2\q)]^-1/4^
_refine_ls_extinction_method SHELXL
_refine_ls_goodness_of_fit_ref 1.176
_refine_ls_hydrogen_treatment undef
_refine_ls_matrix_type full
_refine_ls_number_parameters 31
_refine_ls_number_reflns 614
_refine_ls_number_restraints 0
_refine_ls_restrained_S_all 1.176
_refine_ls_R_factor_all 0.0467
_refine_ls_R_factor_gt 0.0406
_refine_ls_shift/su_max 0.000
_refine_ls_shift/su_mean 0.000
_refine_ls_structure_factor_coef Fsqd
_refine_ls_weighting_details 'w=1/[\s^2^(Fo^2^)+(0.0223P)^2^+72.7421P] where P=(Fo^2^+2Fc^2^)/3'
_refine_ls_weighting_scheme calc
_refine_ls_wR_factor_gt 0.0897
_refine_ls_wR_factor_ref 0.0916
_reflns_Friedel_coverage 0.719
_reflns_Friedel_fraction_full 1.000
_reflns_Friedel_fraction_max 0.992
_reflns_number_gt 563
_reflns_number_total 614
_reflns_threshold_expression 'I > 2\s(I)'
_cod_data_source_file ic502402y_si_002.cif
_cod_data_source_block crystal-3
_cod_depositor_comments 'Adding full bibliography for 4341895--4341903.cif.'
_cod_original_cell_volume 456.93(4)
_cod_database_code 4341897
_shelx_space_group_comment
;
The symmetry employed for this shelxl refinement is uniquely defined
by the following loop, which should always be used as a source of
symmetry information in preference to the above space-group names.
They are only intended as comments.
;
_shelxl_version_number 2014-1

loop_
_space_group_symop_operation_xyz
'x, y, z'
'-y, x-y, z'
'-x+y, -x, z'
'x, y, -z'
'-y, x-y, -z'
'-x+y, -x, -z'
'y, x, -z'
'x-y, -y, -z'
'-x, -x+y, -z'
'y, x, z'
'x-y, -y, z'
'-x, -x+y, z'

loop_
_atom_site_label
_atom_site_type_symbol
_atom_site_fract_x
_atom_site_fract_y
_atom_site_fract_z
_atom_site_U_iso_or_equiv
_atom_site_adp_type
_atom_site_occupancy
_atom_site_site_symmetry_order
_atom_site_calc_flag
_atom_site_refinement_flags_posn
_atom_site_refinement_flags_adp
_atom_site_refinement_flags_occupancy
_atom_site_disorder_assembly
_atom_site_disorder_group
Eu1 Eu 0.0000 0.0000 0.0000 0.0066(9) Uani 1 12 d S T P . .
Eu2 Eu 0.3333 0.6667 0.5000 0.0067(6) Uani 1 6 d S T P . .
Au1 Au 0.6948(2) 0.0000 0.3040(2) 0.0134(4) Uani 1 2 d S T P B .
Au2 Au 0.3702(2) 0.0000 0.2115(2) 0.0136(4) Uani 1 2 d S T P . .
Ga3_a Ga 0.2867(5) 0.4722(5) 0.0000 0.0148(10) Uani 0.727(13) 2 d S T P A 1
Ga4_a Ga 0.1931(8) 0.0000 0.5000 0.0234(19) Uani 0.78(2) 4 d S T P B 1
Au3_b Au 0.2867(5) 0.4722(5) 0.0000 0.0148(10) Uani 0.273(13) 2 d S T P A 2
Au4_b Au 0.1931(8) 0.0000 0.5000 0.0234(19) Uani 0.22(2) 4 d S T P B 2

loop_
_atom_site_aniso_label
_atom_site_aniso_U_11
_atom_site_aniso_U_22
_atom_site_aniso_U_33
_atom_site_aniso_U_23
_atom_site_aniso_U_13
_atom_site_aniso_U_12
Eu1 0.0033(11) 0.0033(11) 0.013(2) 0.000 0.000 0.0017(6)
Eu2 0.0060(9) 0.0060(9) 0.0082(14) 0.000 0.000 0.0030(4)
Au1 0.0172(6) 0.0110(7) 0.0099(6) 0.000 -0.0037(5) 0.0055(4)
Au2 0.0143(6) 0.0155(8) 0.0114(6) 0.000 0.0023(5) 0.0078(4)
Ga3_a 0.0198(18) 0.0115(17) 0.0133(15) 0.000 0.000 0.0081(15)
Ga4_a 0.028(3) 0.009(2) 0.027(3) 0.000 0.000 0.0044(12)
Au3_b 0.0198(18) 0.0115(17) 0.0133(15) 0.000 0.000 0.0081(15)
Au4_b 0.028(3) 0.009(2) 0.027(3) 0.000 0.000 0.0044(12)

loop_
_atom_type_symbol
_atom_type_description
_atom_type_scat_dispersion_real
_atom_type_scat_dispersion_imag
_atom_type_scat_source
Ga Ga 0.2307 1.6083 'International Tables Vol C Tables 4.2.6.8 and 6.1.1.4'
Eu Eu -0.1578 3.6682 'International Tables Vol C Tables 4.2.6.8 and 6.1.1.4'
Au Au -2.0133 8.8022 'International Tables Vol C Tables 4.2.6.8 and 6.1.1.4'

loop_
_geom_angle_atom_site_label_1
_geom_angle_atom_site_label_2
_geom_angle_atom_site_label_3
_geom_angle
_geom_angle_site_symmetry_1
_geom_angle_site_symmetry_3
Au1 Eu1 Au1 134.804(18) 3_665 5_545
Au1 Eu1 Au1 134.804(18) 3_665 4_455
Au1 Eu1 Au1 83.45(4) 5_545 4_455
Au1 Eu1 Au1 79.56(5) 3_665 6_665
Au1 Eu1 Au1 83.45(4) 5_545 6_665
Au1 Eu1 Au1 83.45(4) 4_455 6_665
Au1 Eu1 Au1 83.45(4) 3_665 1_455
Au1 Eu1 Au1 134.804(18) 5_545 1_455
Au1 Eu1 Au1 79.56(5) 4_455 1_455
Au1 Eu1 Au1 134.804(18) 6_665 1_455
Au1 Eu1 Au1 83.45(4) 3_665 2_545
Au1 Eu1 Au1 79.56(5) 5_545 2_545
Au1 Eu1 Au1 134.804(18) 4_455 2_545
Au1 Eu1 Au1 134.804(18) 6_665 2_545
Au1 Eu1 Au1 83.45(4) 1_455 2_545
Au1 Eu1 Au2 165.75(3) 3_665 6
Au1 Eu1 Au2 51.504(13) 5_545 6
Au1 Eu1 Au2 51.504(13) 4_455 6
Au1 Eu1 Au2 114.70(4) 6_665 6
Au1 Eu1 Au2 85.93(3) 1_455 6
Au1 Eu1 Au2 85.93(3) 2_545 6
Au1 Eu1 Au2 51.504(13) 3_665 2
Au1 Eu1 Au2 165.75(3) 5_545 2
Au1 Eu1 Au2 85.93(3) 4_455 2
Au1 Eu1 Au2 85.93(3) 6_665 2
Au1 Eu1 Au2 51.504(13) 1_455 2
Au1 Eu1 Au2 114.70(4) 2_545 2
Au2 Eu1 Au2 126.359(12) 6 2
Au1 Eu1 Au2 114.70(4) 3_665 3
Au1 Eu1 Au2 85.93(3) 5_545 3
Au1 Eu1 Au2 85.93(3) 4_455 3
Au1 Eu1 Au2 165.75(3) 6_665 3
Au1 Eu1 Au2 51.504(13) 1_455 3
Au1 Eu1 Au2 51.504(13) 2_545 3
Au2 Eu1 Au2 51.05(5) 6 3
Au2 Eu1 Au2 102.80(3) 2 3
Au1 Eu1 Au2 85.93(3) 3_665 5
Au1 Eu1 Au2 114.70(4) 5_545 5
Au1 Eu1 Au2 51.504(13) 4_455 5
Au1 Eu1 Au2 51.504(13) 6_665 5
Au1 Eu1 Au2 85.93(3) 1_455 5
Au1 Eu1 Au2 165.75(3) 2_545 5
Au2 Eu1 Au2 102.80(3) 6 5
Au2 Eu1 Au2 51.05(5) 2 5
Au2 Eu1 Au2 126.358(12) 3 5
Au1 Eu1 Au2 85.93(3) 3_665 4
Au1 Eu1 Au2 51.504(13) 5_545 4
Au1 Eu1 Au2 114.70(4) 4_455 4
Au1 Eu1 Au2 51.504(13) 6_665 4
Au1 Eu1 Au2 165.75(3) 1_455 4
Au1 Eu1 Au2 85.93(3) 2_545 4
Au2 Eu1 Au2 102.80(3) 6 4
Au2 Eu1 Au2 126.358(12) 2 4
Au2 Eu1 Au2 126.358(12) 3 4
Au2 Eu1 Au2 102.80(3) 5 4
Au1 Eu1 Au2 51.504(13) 3_665 .
Au1 Eu1 Au2 85.93(3) 5_545 .
Au1 Eu1 Au2 165.75(3) 4_455 .
Au1 Eu1 Au2 85.93(3) 6_665 .
Au1 Eu1 Au2 114.70(4) 1_455 .
Au1 Eu1 Au2 51.504(13) 2_545 .
Au2 Eu1 Au2 126.359(12) 6 .
Au2 Eu1 Au2 102.80(3) 2 .
Au2 Eu1 Au2 102.80(3) 3 .
Au2 Eu1 Au2 126.358(12) 5 .
Au2 Eu1 Au2 51.05(5) 4 .
Au1 Eu2 Au1 126.200(12) 2 4_566
Au1 Eu2 Au1 50.39(5) 2 5_556
Au1 Eu2 Au1 103.19(3) 4_566 5_556
Au1 Eu2 Au1 103.19(3) 2 1_565
Au1 Eu2 Au1 50.39(5) 4_566 1_565
Au1 Eu2 Au1 126.200(12) 5_556 1_565
Au1 Eu2 Au1 103.19(3) 2 3_665
Au1 Eu2 Au1 126.200(12) 4_566 3_665
Au1 Eu2 Au1 126.200(12) 5_556 3_665
Au1 Eu2 Au1 103.19(3) 1_565 3_665
Au1 Eu2 Au1 126.200(12) 2 6_666
Au1 Eu2 Au1 103.19(3) 4_566 6_666
Au1 Eu2 Au1 103.19(3) 5_556 6_666
Au1 Eu2 Au1 126.200(12) 1_565 6_666
Au1 Eu2 Au1 50.39(5) 3_665 6_666
Au1 Eu2 Au2 85.28(4) 2 4_566
Au1 Eu2 Au2 50.43(4) 4_566 4_566
Au1 Eu2 Au2 53.25(3) 5_556 4_566
Au1 Eu2 Au2 83.05(3) 1_565 4_566
Au1 Eu2 Au2 167.79(3) 3_665 4_566
Au1 Eu2 Au2 117.48(3) 6_666 4_566
Au1 Eu2 Au2 50.43(4) 2 2
Au1 Eu2 Au2 167.79(3) 4_566 2
Au1 Eu2 Au2 83.05(3) 5_556 2
Au1 Eu2 Au2 117.48(3) 1_565 2
Au1 Eu2 Au2 53.25(3) 3_665 2
Au1 Eu2 Au2 85.28(4) 6_666 2
Au2 Eu2 Au2 133.131(14) 4_566 2
Au1 Eu2 Au2 53.25(3) 2 1_565
Au1 Eu2 Au2 83.05(3) 4_566 1_565
Au1 Eu2 Au2 85.28(4) 5_556 1_565
Au1 Eu2 Au2 50.43(4) 1_565 1_565
Au1 Eu2 Au2 117.48(3) 3_665 1_565
Au1 Eu2 Au2 167.79(3) 6_666 1_565
Au2 Eu2 Au2 74.61(4) 4_566 1_565
Au2 Eu2 Au2 87.08(3) 2 1_565
Au1 Eu2 Au2 83.05(3) 2 5_556
Au1 Eu2 Au2 117.48(3) 4_566 5_556
Au1 Eu2 Au2 50.43(4) 5_556 5_556
Au1 Eu2 Au2 167.79(3) 1_565 5_556
Au1 Eu2 Au2 85.28(4) 3_665 5_556
Au1 Eu2 Au2 53.25(3) 6_666 5_556
Au2 Eu2 Au2 87.08(3) 4_566 5_556
Au2 Eu2 Au2 74.61(4) 2 5_556
Au2 Eu2 Au2 133.131(14) 1_565 5_556
Au1 Eu2 Au2 167.79(3) 2 6_666
Au1 Eu2 Au2 53.25(3) 4_566 6_666
Au1 Eu2 Au2 117.48(3) 5_556 6_666
Au1 Eu2 Au2 85.28(4) 1_565 6_666
Au1 Eu2 Au2 83.05(3) 3_665 6_666
Au1 Eu2 Au2 50.43(4) 6_666 6_666
Au2 Eu2 Au2 87.08(3) 4_566 6_666
Au2 Eu2 Au2 133.131(14) 2 6_666
Au2 Eu2 Au2 133.131(15) 1_565 6_666
Au2 Eu2 Au2 87.08(3) 5_556 6_666
Au1 Eu2 Au2 117.48(3) 2 3_665
Au1 Eu2 Au2 85.28(4) 4_566 3_665
Au1 Eu2 Au2 167.79(3) 5_556 3_665
Au1 Eu2 Au2 53.25(3) 1_565 3_665
Au1 Eu2 Au2 50.43(4) 3_665 3_665
Au1 Eu2 Au2 83.05(3) 6_666 3_665
Au2 Eu2 Au2 133.131(15) 4_566 3_665
Au2 Eu2 Au2 87.08(3) 2 3_665
Au2 Eu2 Au2 87.08(3) 1_565 3_665
Au2 Eu2 Au2 133.131(14) 5_556 3_665
Au2 Eu2 Au2 74.61(4) 6_666 3_665
Au3_b Au1 Au3_b 62.50(14) 2_655 9_655
Ga3_a Au1 Ga3_a 62.50(14) 2_655 9_655
Au3_b Au1 Au4_b 149.86(12) 2_655 2_655
Au3_b Au1 Au4_b 108.15(11) 9_655 2_655
Ga3_a Au1 Ga4_a 149.86(12) 2_655 2_655
Ga3_a Au1 Ga4_a 108.15(11) 9_655 2_655
Au3_b Au1 Au4_b 108.15(11) 2_655 3_655
Au3_b Au1 Au4_b 149.86(12) 9_655 3_655
Au4_b Au1 Au4_b 64.4(3) 2_655 3_655
Ga3_a Au1 Ga4_a 108.15(11) 2_655 3_655
Ga3_a Au1 Ga4_a 149.86(12) 9_655 3_655
Ga4_a Au1 Ga4_a 64.4(3) 2_655 3_655
Au3_b Au1 Au1 145.15(7) 2_655 4_556
Ga3_a Au1 Au1 145.15(7) 2_655 4_556
Au3_b Au1 Au1 145.15(7) 9_655 4_556
Ga3_a Au1 Au1 145.15(7) 9_655 4_556
Au4_b Au1 Au1 58.50(3) 2_655 4_556
Ga4_a Au1 Au1 58.50(3) 2_655 4_556
Au4_b Au1 Au1 58.50(3) 3_655 4_556
Ga4_a Au1 Au1 58.50(3) 3_655 4_556
Au3_b Au1 Au2 64.96(8) 2_655 .
Ga3_a Au1 Au2 64.96(8) 2_655 .
Au3_b Au1 Au2 64.96(8) 9_655 .
Ga3_a Au1 Au2 64.96(8) 9_655 .
Au4_b Au1 Au2 140.21(14) 2_655 .
Ga4_a Au1 Au2 140.21(14) 2_655 .
Au4_b Au1 Au2 140.21(14) 3_655 .
Ga4_a Au1 Au2 140.21(14) 3_655 .
Au1 Au1 Au2 103.40(4) 4_556 .
Au3_b Au1 Au2 55.06(8) 2_655 3_655
Ga3_a Au1 Au2 55.06(8) 2_655 3_655
Au3_b Au1 Au2 112.03(8) 9_655 3_655
Ga3_a Au1 Au2 112.03(8) 9_655 3_655
Au4_b Au1 Au2 111.98(16) 2_655 3_655
Ga4_a Au1 Au2 111.98(16) 2_655 3_655
Au4_b Au1 Au2 53.16(10) 3_655 3_655
Ga4_a Au1 Au2 53.16(10) 3_655 3_655
Au1 Au1 Au2 102.73(4) 4_556 3_655
Au2 Au1 Au2 106.37(4) . 3_655
Au3_b Au1 Au2 112.03(8) 2_655 2_655
Ga3_a Au1 Au2 112.03(8) 2_655 2_655
Au3_b Au1 Au2 55.06(8) 9_655 2_655
Ga3_a Au1 Au2 55.06(8) 9_655 2_655
Au4_b Au1 Au2 53.16(10) 2_655 2_655
Ga4_a Au1 Au2 53.16(10) 2_655 2_655
Au4_b Au1 Au2 111.98(16) 3_655 2_655
Ga4_a Au1 Au2 111.98(16) 3_655 2_655
Au1 Au1 Au2 102.73(4) 4_556 2_655
Au2 Au1 Au2 106.37(4) . 2_655
Au2 Au1 Au2 131.96(8) 3_655 2_655
Ga4_a Au2 Ga3_a 112.56(10) . 3
Au3_b Au2 Au3_b 107.65(10) 3 7
Ga4_a Au2 Ga3_a 112.56(10) . 7
Ga3_a Au2 Ga3_a 107.65(10) 3 7
Ga4_a Au2 Au1 112.89(13) . .
Au3_b Au2 Au1 105.31(9) 3 .
Ga3_a Au2 Au1 105.31(9) 3 .
Au3_b Au2 Au1 105.31(9) 7 .
Ga3_a Au2 Au1 105.31(9) 7 .
Au3_b Au2 Au3_b 55.18(14) 3 2_655
Au3_b Au2 Au3_b 100.28(5) 7 2_655
Au1 Au2 Au3_b 54.16(6) . 2_655
Ga4_a Au2 Ga3_a 147.14(9) . 2_655
Ga3_a Au2 Ga3_a 55.18(14) 3 2_655
Ga3_a Au2 Ga3_a 100.28(5) 7 2_655
Au1 Au2 Ga3_a 54.16(6) . 2_655
Au3_b Au2 Au3_b 100.28(5) 3 9_655
Au3_b Au2 Au3_b 55.18(14) 7 9_655
Au1 Au2 Au3_b 54.16(6) . 9_655
Au3_b Au2 Au3_b 55.32(14) 2_655 9_655
Ga4_a Au2 Ga3_a 147.14(9) . 9_655
Ga3_a Au2 Ga3_a 100.28(5) 3 9_655
Ga3_a Au2 Ga3_a 55.18(14) 7 9_655
Au1 Au2 Ga3_a 54.16(6) . 9_655
Ga3_a Au2 Ga3_a 55.32(14) 2_655 9_655
Ga4_a Au2 Au1 57.01(6) . 2_545
Au3_b Au2 Au1 55.63(7) 3 2_545
Ga3_a Au2 Au1 55.63(7) 3 2_545
Au3_b Au2 Au1 130.64(10) 7 2_545
Ga3_a Au2 Au1 130.64(10) 7 2_545
Au1 Au2 Au1 123.50(5) . 2_545
Au3_b Au2 Au1 102.21(8) 2_655 2_545
Ga3_a Au2 Au1 102.21(8) 2_655 2_545
Au3_b Au2 Au1 155.61(7) 9_655 2_545
Ga3_a Au2 Au1 155.61(7) 9_655 2_545
Ga3_a Ga3_a Ga3_a 60.000(1) 3_565 2_665
Ga3_a Ga3_a Au2 68.84(15) 3_565 5
Ga3_a Ga3_a Au2 117.10(13) 2_665 5
Ga3_a Ga3_a Au2 68.84(15) 3_565 2
Ga3_a Ga3_a Au2 117.10(13) 2_665 2
Au2 Ga3_a Au2 70.16(10) 5 2
Ga3_a Ga3_a Au1 124.05(8) 3_565 6_665
Ga3_a Ga3_a Au1 112.26(12) 2_665 6_665
Au2 Ga3_a Au1 69.31(6) 5 6_665
Au2 Ga3_a Au1 126.16(13) 2 6_665
Ga3_a Ga3_a Au1 124.05(8) 3_565 3_665
Ga3_a Ga3_a Au1 112.26(12) 2_665 3_665
Au2 Ga3_a Au1 126.16(13) 5 3_665
Au2 Ga3_a Au1 69.31(6) 2 3_665
Au1 Ga3_a Au1 110.29(13) 6_665 3_665
Ga3_a Ga3_a Ga3_a 166.72(13) 3_565 7
Ga3_a Ga3_a Ga3_a 106.72(13) 2_665 7
Au2 Ga3_a Ga3_a 121.33(8) 5 7
Au2 Ga3_a Ga3_a 121.33(8) 2 7
Au1 Ga3_a Ga3_a 58.75(7) 6_665 7
Au1 Ga3_a Ga3_a 58.75(7) 3_665 7
Ga3_a Ga3_a Au2 106.59(11) 3_565 3_665
Ga3_a Ga3_a Au2 55.98(12) 2_665 3_665
Au2 Ga3_a Au2 172.84(12) 5 3_665
Au2 Ga3_a Au2 113.90(6) 2 3_665
Au1 Ga3_a Au2 110.59(12) 6_665 3_665
Au1 Ga3_a Au2 60.88(7) 3_665 3_665
Ga3_a Ga3_a Au2 62.34(7) 7 3_665
Ga3_a Ga3_a Au2 106.59(11) 3_565 6_665
Ga3_a Ga3_a Au2 55.98(12) 2_665 6_665
Au2 Ga3_a Au2 113.90(6) 5 6_665
Au2 Ga3_a Au2 172.84(12) 2 6_665
Au1 Ga3_a Au2 60.88(7) 6_665 6_665
Au1 Ga3_a Au2 110.59(12) 3_665 6_665
Ga3_a Ga3_a Au2 62.34(7) 7 6_665
Au2 Ga3_a Au2 61.43(9) 3_665 6_665
Ga3_a Ga3_a Eu1 126.23(19) 3_565 .
Ga3_a Ga3_a Eu1 173.77(19) 2_665 .
Au2 Ga3_a Eu1 67.72(8) 5 .
Au2 Ga3_a Eu1 67.72(8) 2 .
Au1 Ga3_a Eu1 64.98(8) 6_665 .
Au1 Ga3_a Eu1 64.98(8) 3_665 .
Ga3_a Ga3_a Eu1 67.05(6) 7 .
Au2 Ga3_a Eu1 119.03(10) 3_665 .
Au2 Ga3_a Eu1 119.03(10) 6_665 .
Au2 Ga4_a Au2 107.4(2) 4_556 .
Au2 Ga4_a Au1 119.83(12) 4_556 2_545
Au2 Ga4_a Au1 69.84(5) . 2_545
Au2 Ga4_a Au1 69.83(5) 4_556 6_666
Au2 Ga4_a Au1 119.83(12) . 6_666
Au1 Ga4_a Au1 165.2(3) 2_545 6_666
Au2 Ga4_a Au1 69.83(5) 4_556 5_546
Au2 Ga4_a Au1 119.83(12) . 5_546
Au1 Ga4_a Au1 62.99(7) 2_545 5_546
Au1 Ga4_a Au1 114.89(9) 6_666 5_546
Au2 Ga4_a Au1 119.83(12) 4_556 3_665
Au2 Ga4_a Au1 69.84(5) . 3_665
Au1 Ga4_a Au1 114.89(9) 2_545 3_665
Au1 Ga4_a Au1 62.99(7) 6_666 3_665
Au1 Ga4_a Au1 165.2(3) 5_546 3_665
Au2 Ga4_a Ga4_a 120.84(10) 4_556 3
Au2 Ga4_a Ga4_a 120.84(10) . 3
Au1 Ga4_a Ga4_a 57.78(14) 2_545 3
Au1 Ga4_a Ga4_a 108.04(14) 6_666 3
Au1 Ga4_a Ga4_a 57.78(14) 5_546 3
Au1 Ga4_a Ga4_a 108.04(14) 3_665 3
Au2 Ga4_a Ga4_a 120.84(10) 4_556 2
Au2 Ga4_a Ga4_a 120.84(10) . 2
Au1 Ga4_a Ga4_a 108.04(14) 2_545 2
Au1 Ga4_a Ga4_a 57.78(14) 6_666 2
Au1 Ga4_a Ga4_a 108.04(14) 5_546 2
Au1 Ga4_a Ga4_a 57.78(14) 3_665 2
Ga4_a Ga4_a Ga4_a 60.0 3 2
Au2 Ga4_a Eu2 64.46(11) 4_556 7_556
Au2 Ga4_a Eu2 64.46(11) . 7_556
Au1 Ga4_a Eu2 132.18(18) 2_545 7_556
Au1 Ga4_a Eu2 61.09(8) 6_666 7_556
Au1 Ga4_a Eu2 132.18(18) 5_546 7_556
Au1 Ga4_a Eu2 61.09(8) 3_665 7_556
Ga4_a Ga4_a Eu2 166.76(7) 3 7_556
Ga4_a Ga4_a Eu2 106.76(7) 2 7_556
Au2 Ga4_a Eu2 64.46(11) 4_556 1_545
Au2 Ga4_a Eu2 64.46(11) . 1_545
Au1 Ga4_a Eu2 61.09(8) 2_545 1_545
Au1 Ga4_a Eu2 132.18(18) 6_666 1_545
Au1 Ga4_a Eu2 61.09(8) 5_546 1_545
Au1 Ga4_a Eu2 132.18(18) 3_665 1_545
Ga4_a Ga4_a Eu2 106.76(7) 3 1_545
Ga4_a Ga4_a Eu2 166.76(7) 2 1_545
Eu2 Ga4_a Eu2 86.49(14) 7_556 1_545

loop_
_geom_bond_atom_site_label_1
_geom_bond_atom_site_label_2
_geom_bond_distance
_geom_bond_site_symmetry_2
Eu1 Au1 3.4068(17) 3_665
Eu1 Au1 3.4068(17) 5_545
Eu1 Au1 3.4068(17) 4_455
Eu1 Au1 3.4068(17) 6_665
Eu1 Au1 3.4068(17) 1_455
Eu1 Au1 3.4068(17) 2_545
Eu1 Au2 3.5189(17) 6
Eu1 Au2 3.5189(17) 2
Eu1 Au2 3.5189(17) 3
Eu1 Au2 3.5189(17) 5
Eu1 Au2 3.5189(17) 4
Eu1 Au2 3.5189(17) .
Eu2 Au1 3.3013(11) 2
Eu2 Au1 3.3013(11) 4_566
Eu2 Au1 3.3013(11) 5_556
Eu2 Au1 3.3013(11) 1_565
Eu2 Au1 3.3013(11) 3_665
Eu2 Au1 3.3013(11) 6_666
Eu2 Au2 3.4136(11) 4_566
Eu2 Au2 3.4136(11) 2
Eu2 Au2 3.4136(11) 1_565
Eu2 Au2 3.4136(11) 5_556
Eu2 Au2 3.4136(11) 6_666
Eu2 Au2 3.4136(11) 3_665
Au1 Au3_b 2.656(2) 2_655
Au1 Ga3_a 2.656(2) 2_655
Au1 Au3_b 2.656(2) 9_655
Au1 Ga3_a 2.656(2) 9_655
Au1 Au4_b 2.6901(15) 2_655
Au1 Ga4_a 2.6901(15) 2_655
Au1 Au4_b 2.6901(15) 3_655
Au1 Ga4_a 2.6901(15) 3_655
Au1 Au1 2.811(3) 4_556
Au1 Au2 2.862(2) .
Au1 Au2 3.0108(13) 3_655
Au1 Au2 3.0108(13) 2_655
Au2 Ga4_a 2.567(4) .
Au2 Au3_b 2.638(3) 3
Au2 Ga3_a 2.638(3) 3
Au2 Au3_b 2.638(3) 7
Au2 Ga3_a 2.638(3) 7
Au2 Au3_b 2.968(3) 2_655
Au2 Ga3_a 2.968(3) 2_655
Au2 Au3_b 2.968(3) 9_655
Au2 Ga3_a 2.968(3) 9_655
Au2 Au1 3.0108(13) 2_545
Ga3_a Ga3_a 2.613(6) 3_565
Ga3_a Ga3_a 2.613(6) 2_665
Ga3_a Au2 2.638(3) 5
Ga3_a Au2 2.638(3) 2
Ga3_a Au1 2.656(2) 6_665
Ga3_a Au1 2.656(2) 3_665
Ga3_a Ga3_a 2.756(7) 7
Ga3_a Au2 2.968(3) 3_665
Ga3_a Au2 2.968(3) 6_665
Ga4_a Au2 2.567(4) 4_556
Ga4_a Au1 2.6901(15) 2_545
Ga4_a Au1 2.6901(15) 6_666
Ga4_a Au1 2.6901(15) 5_546
Ga4_a Au1 2.6901(15) 3_665
Ga4_a Ga4_a 2.868(12) 3
Ga4_a Ga4_a 2.868(12) 2
Ga4_a Eu2 3.614(5) 7_556
Ga4_a Eu2 3.615(5) 1_545
